data_4507856
loop_
_publ_author_name
'Sahu, Jhasaketan'
'Ahmad, Musheer'
'Bharadwaj, Parimal K.'

_publ_section_title
;
 Structural Diversity and Luminescence Properties of Coordination Polymers
 Built With a Rigid Linear Dicarboxylate and Zn(II)/Pb(II) Ion
;
_journal_issue 6
_journal_name_full 'Crystal Growth &amp; Design'
_journal_page_first 2618
_journal_paper_doi 10.1021/cg400376g
_journal_volume 13
_journal_year 2013
_chemical_formula_moiety 'C44 H32 O10 Zn3'
_chemical_formula_sum 'C44 H32 O10 Zn3'
_chemical_formula_weight 916.81
_chemical_name_systematic
;
 ?
;
_space_group_IT_number 12
_symmetry_cell_setting monoclinic
_symmetry_space_group_name_Hall '-C 2y'
_symmetry_space_group_name_H-M 'C 1 2/m 1'
_atom_sites_solution_hydrogens geom
_atom_sites_solution_primary direct
_atom_sites_solution_secondary difmap
_audit_creation_method SHELXL-97
_cell_angle_alpha 90.000
_cell_angle_beta 100.043(5)
_cell_angle_gamma 90.000
_cell_formula_units_Z 2
_cell_length_a 29.411(4)
_cell_length_b 24.104(7)
_cell_length_c 5.966(5)
_cell_measurement_reflns_used 999
_cell_measurement_temperature 100(2)
_cell_measurement_theta_max 25.5
_cell_measurement_theta_min 2.2
_cell_volume 4165(4)
_computing_structure_refinement 'SHELXL-97 (Sheldrick, 1997)'
_diffrn_ambient_temperature 100(2)
_diffrn_measured_fraction_theta_full 0.996
_diffrn_measured_fraction_theta_max 0.996
_diffrn_measurement_device_type 'Bruker Smart Apex'
_diffrn_measurement_method /w-scans
_diffrn_radiation_monochromator graphite
_diffrn_radiation_source 'fine-focus sealed tube'
_diffrn_radiation_type MoK\a
_diffrn_radiation_wavelength 0.71073
_diffrn_reflns_av_R_equivalents 0.0824
_diffrn_reflns_av_sigmaI/netI 0.0969
_diffrn_reflns_limit_h_max 35
_diffrn_reflns_limit_h_min -17
_diffrn_reflns_limit_k_max 28
_diffrn_reflns_limit_k_min -29
_diffrn_reflns_limit_l_max 7
_diffrn_reflns_limit_l_min -7
_diffrn_reflns_number 11264
_diffrn_reflns_theta_full 25.50
_diffrn_reflns_theta_max 25.50
_diffrn_reflns_theta_min 2.20
_exptl_absorpt_coefficient_mu 0.885
_exptl_absorpt_correction_T_max 0.9012
_exptl_absorpt_correction_T_min 0.8569
_exptl_absorpt_correction_type empirical
_exptl_absorpt_process_details SADABS
_exptl_crystal_colour colorless
_exptl_crystal_density_diffrn 0.731
_exptl_crystal_density_method 'not measured'
_exptl_crystal_description prism
_exptl_crystal_F_000 932
_exptl_crystal_size_max 0.18
_exptl_crystal_size_mid 0.16
_exptl_crystal_size_min 0.12
_platon_squeeze_details
;
;
_refine_diff_density_max 1.678
_refine_diff_density_min -1.123
_refine_diff_density_rms 0.129
_refine_ls_extinction_method none
_refine_ls_goodness_of_fit_ref 0.917
_refine_ls_hydrogen_treatment constr
_refine_ls_matrix_type full
_refine_ls_number_parameters 133
_refine_ls_number_reflns 3968
_refine_ls_number_restraints 5
_refine_ls_restrained_S_all 0.922
_refine_ls_R_factor_all 0.1052
_refine_ls_R_factor_gt 0.0799
_refine_ls_shift/su_max 0.000
_refine_ls_shift/su_mean 0.000
_refine_ls_structure_factor_coef Fsqd
_refine_ls_weighting_details 'calc w=1/[\s^2^(Fo^2^)+(0.1406P)^2^+0.0000P] where P=(Fo^2^+2Fc^2^)/3'
_refine_ls_weighting_scheme calc
_refine_ls_wR_factor_gt 0.2025
_refine_ls_wR_factor_ref 0.2147
_reflns_number_gt 2398
_reflns_number_total 3968
_reflns_threshold_expression >2sigma(I)
_cod_data_source_file cg400376g_si_002.cif
_cod_data_source_block Complex1
_cod_original_sg_symbol_H-M C2/m
_cod_database_code 4507856

loop_
_symmetry_equiv_pos_as_xyz
'x, y, z'
'-x, y, -z'
'x+1/2, y+1/2, z'
'-x+1/2, y+1/2, -z'
'-x, -y, -z'
'x, -y, z'
'-x+1/2, -y+1/2, -z'
'x+1/2, -y+1/2, z'

loop_
_atom_site_label
_atom_site_type_symbol
_atom_site_fract_x
_atom_site_fract_y
_atom_site_fract_z
_atom_site_U_iso_or_equiv
_atom_site_adp_type
_atom_site_occupancy
_atom_site_symmetry_multiplicity
_atom_site_calc_flag
_atom_site_refinement_flags
Zn1 Zn 0.0000 0.0000 0.5000 0.0294(3) Uani 1 4 d S
Zn2 Zn 0.0000 0.06012(3) 1.0000 0.0343(3) Uani 1 2 d S
O1 O 0.0454(4) 0.0584(5) 0.4597(10) 0.337(9) Uani 1 1 d .
O2 O 0.04656(13) 0.10696(14) 0.1733(5) 0.0465(10) Uani 1 1 d .
O3 O 0.02831(15) 0.0000 0.8373(7) 0.0299(10) Uani 1 2 d S
C1 C 0.0613(2) 0.0957(3) 0.3738(9) 0.066(2) Uani 1 1 d .
C2 C 0.0996(2) 0.1289(3) 0.4993(8) 0.0593(17) Uani 1 1 d D
C3 C 0.1191(2) 0.1700(3) 0.4016(10) 0.071(2) Uani 1 1 d D
H3 H 0.1077 0.1796 0.2477 0.085 Uiso 1 1 calc R
C4 C 0.1559(3) 0.1988(4) 0.5229(13) 0.126(4) Uani 1 1 d D
H4 H 0.1693 0.2276 0.4472 0.151 Uiso 1 1 calc R
C5 C 0.1741(2) 0.1885(3) 0.7417(9) 0.0568(17) Uani 1 1 d D
C6 C 0.1540(4) 0.1477(5) 0.8368(13) 0.179(7) Uani 1 1 d D
H6 H 0.1666 0.1375 0.9888 0.215 Uiso 1 1 calc R
C7 C 0.1162(5) 0.1196(6) 0.7279(13) 0.215(8) Uani 1 1 d .
H7 H 0.1012 0.0936 0.8096 0.258 Uiso 1 1 calc R
C8 C 0.2135(2) 0.2202(3) 0.8744(9) 0.0574(17) Uani 1 1 d .
C9 C 0.2589(3) 0.2105(4) 0.8451(15) 0.101(3) Uani 1 1 d D
C10 C 0.2937(3) 0.2422(4) 0.9739(13) 0.094(3) Uani 1 1 d .
H10 H 0.3245 0.2365 0.9512 0.112 Uiso 1 1 calc R
C11 C 0.2712(4) 0.1764(4) 0.6411(17) 0.131(4) Uani 1 1 d D
H11A H 0.3048 0.1740 0.6546 0.197 Uiso 1 1 calc R
H11B H 0.2582 0.1947 0.4978 0.197 Uiso 1 1 calc R
H11C H 0.2583 0.1389 0.6431 0.197 Uiso 1 1 calc R

loop_
_atom_site_aniso_label
_atom_site_aniso_U_11
_atom_site_aniso_U_22
_atom_site_aniso_U_33
_atom_site_aniso_U_23
_atom_site_aniso_U_13
_atom_site_aniso_U_12
Zn1 0.0282(6) 0.0387(6) 0.0162(5) 0.000 -0.0106(4) 0.000
Zn2 0.0391(5) 0.0392(5) 0.0176(4) 0.000 -0.0141(3) 0.000
O1 0.378(12) 0.506(15) 0.066(4) 0.148(6) -0.128(6) -0.425(12)
O2 0.054(2) 0.050(2) 0.0260(18) 0.0025(15) -0.0213(16) -0.0128(18)
O3 0.034(3) 0.034(2) 0.016(2) 0.000 -0.0123(18) 0.000
C1 0.070(4) 0.103(5) 0.022(3) 0.001(3) -0.005(3) -0.050(4)
C2 0.061(4) 0.088(5) 0.023(3) 0.000(3) -0.010(3) -0.030(3)
C3 0.079(5) 0.075(4) 0.043(3) 0.024(3) -0.034(3) -0.036(4)
C4 0.162(8) 0.111(7) 0.073(5) 0.039(5) -0.069(5) -0.085(6)
C5 0.056(4) 0.077(4) 0.028(3) -0.005(3) -0.018(3) -0.026(3)
C6 0.213(12) 0.258(14) 0.040(4) 0.045(6) -0.054(6) -0.188(11)
C7 0.268(14) 0.300(15) 0.040(4) 0.076(7) -0.076(6) -0.227(13)
C8 0.061(4) 0.072(4) 0.033(3) -0.011(3) -0.010(3) -0.024(3)
C9 0.068(5) 0.125(7) 0.102(6) -0.073(5) -0.011(4) -0.029(5)
C10 0.066(5) 0.122(7) 0.081(5) -0.041(5) -0.018(4) -0.028(5)
C11 0.131(9) 0.139(9) 0.118(8) -0.044(7) 0.008(7) -0.031(7)

loop_
_atom_type_symbol
_atom_type_description
_atom_type_scat_dispersion_real
_atom_type_scat_dispersion_imag
_atom_type_scat_source
C C 0.0033 0.0016 'International Tables Vol C Tables 4.2.6.8 and 6.1.1.4'
H H 0.0000 0.0000 'International Tables Vol C Tables 4.2.6.8 and 6.1.1.4'
O O 0.0106 0.0060 'International Tables Vol C Tables 4.2.6.8 and 6.1.1.4'
Zn Zn 0.2839 1.4301 'International Tables Vol C Tables 4.2.6.8 and 6.1.1.4'

loop_
_geom_angle_atom_site_label_1
_geom_angle_atom_site_label_2
_geom_angle_atom_site_label_3
_geom_angle
_geom_angle_site_symmetry_1
_geom_angle_site_symmetry_3
O1 Zn1 O1 180.0(3) 5_556 .
O1 Zn1 O1 90.5(9) 5_556 2_556
O1 Zn1 O1 89.5(9) . 2_556
O1 Zn1 O1 89.5(9) 5_556 6
O1 Zn1 O1 90.5(9) . 6
O1 Zn1 O1 180.0(3) 2_556 6
O1 Zn1 O3 92.75(17) 5_556 .
O1 Zn1 O3 87.25(17) . .
O1 Zn1 O3 92.75(17) 2_556 .
O1 Zn1 O3 87.25(17) 6 .
O1 Zn1 O3 87.25(17) 5_556 5_556
O1 Zn1 O3 92.75(17) . 5_556
O1 Zn1 O3 87.25(17) 2_556 5_556
O1 Zn1 O3 92.75(17) 6 5_556
O3 Zn1 O3 180.0(2) . 5_556
O2 Zn2 O2 108.4(2) 1_556 2_556
O2 Zn2 O3 118.64(15) 1_556 5_557
O2 Zn2 O3 111.50(16) 2_556 5_557
O2 Zn2 O3 111.50(16) 1_556 .
O2 Zn2 O3 118.64(15) 2_556 .
O3 Zn2 O3 87.40(19) 5_557 .
O2 Zn2 Zn2 125.80(10) 1_556 5_557
O2 Zn2 Zn2 125.80(10) 2_556 5_557
O3 Zn2 Zn2 43.70(10) 5_557 5_557
O3 Zn2 Zn2 43.70(10) . 5_557
C1 O1 Zn1 157.9(6) . .
C1 O2 Zn2 119.3(4) . 1_554
Zn2 O3 Zn2 92.60(19) 5_557 .
Zn2 O3 Zn1 110.20(15) 5_557 .
Zn2 O3 Zn1 110.20(15) . .
O1 C1 O2 119.6(5) . .
O1 C1 C2 121.5(5) . .
O2 C1 C2 118.9(5) . .
C3 C2 C7 116.6(6) . .
C3 C2 C1 122.1(5) . .
C7 C2 C1 121.3(6) . .
C2 C3 C4 120.3(6) . .
C5 C4 C3 123.9(7) . .
C6 C5 C4 115.0(6) . .
C6 C5 C8 121.0(5) . .
C4 C5 C8 124.0(6) . .
C5 C6 C7 123.4(7) . .
C6 C7 C2 120.5(7) . .
C10 C8 C9 118.0(6) 7_557 .
C10 C8 C5 120.8(6) 7_557 .
C9 C8 C5 121.2(6) . .
C10 C9 C8 117.7(7) . .
C10 C9 C11 118.1(8) . .
C8 C9 C11 122.8(6) . .
C8 C10 C9 124.2(8) 7_557 .

loop_
_geom_bond_atom_site_label_1
_geom_bond_atom_site_label_2
_geom_bond_distance
_geom_bond_site_symmetry_2
Zn1 O1 1.983(5) 5_556
Zn1 O1 1.983(5) .
Zn1 O1 1.983(5) 2_556
Zn1 O1 1.983(5) 6
Zn1 O3 2.039(4) .
Zn1 O3 2.039(4) 5_556
Zn2 O2 1.930(3) 1_556
Zn2 O2 1.930(3) 2_556
Zn2 O3 2.004(3) 5_557
Zn2 O3 2.004(3) .
Zn2 Zn2 2.8980(16) 5_557
O1 C1 1.173(8) .
O2 C1 1.229(6) .
O2 Zn2 1.930(3) 1_554
O3 Zn2 2.004(3) 5_557
C1 C2 1.474(7) .
C2 C3 1.329(7) .
C2 C7 1.384(8) .
C3 C4 1.380(8) .
C4 C5 1.345(8) .
C5 C6 1.324(9) .
C5 C8 1.494(7) .
C6 C7 1.365(10) .
C8 C10 1.323(9) 7_557
C8 C9 1.397(10) .
C9 C10 1.396(8) .
C9 C11 1.563(10) .
C10 C8 1.323(9) 7_557

loop_
_geom_torsion_atom_site_label_1
_geom_torsion_atom_site_label_2
_geom_torsion_atom_site_label_3
_geom_torsion_atom_site_label_4
_geom_torsion
_geom_torsion_site_symmetry_1
_geom_torsion_site_symmetry_4
O1 Zn1 O1 C1 -46(58) 5_556 .
O1 Zn1 O1 C1 -66(3) 2_556 .
O1 Zn1 O1 C1 114(3) 6 .
O3 Zn1 O1 C1 -158(3) . .
O3 Zn1 O1 C1 22(3) 5_556 .
O2 Zn2 O3 Zn2 119.86(15) 1_556 5_557
O2 Zn2 O3 Zn2 -113.16(17) 2_556 5_557
O3 Zn2 O3 Zn2 0.0 5_557 5_557
O2 Zn2 O3 Zn1 -127.50(17) 1_556 .
O2 Zn2 O3 Zn1 -0.5(2) 2_556 .
O3 Zn2 O3 Zn1 112.6(2) 5_557 .
Zn2 Zn2 O3 Zn1 112.6(2) 5_557 .
O1 Zn1 O3 Zn2 5.1(5) 5_556 5_557
O1 Zn1 O3 Zn2 -174.9(5) . 5_557
O1 Zn1 O3 Zn2 95.7(5) 2_556 5_557
O1 Zn1 O3 Zn2 -84.3(5) 6 5_557
O3 Zn1 O3 Zn2 -130(100) 5_556 5_557
O1 Zn1 O3 Zn2 -95.7(5) 5_556 .
O1 Zn1 O3 Zn2 84.3(5) . .
O1 Zn1 O3 Zn2 -5.1(5) 2_556 .
O1 Zn1 O3 Zn2 174.9(5) 6 .
O3 Zn1 O3 Zn2 130(100) 5_556 .
Zn1 O1 C1 O2 -17(4) . .
Zn1 O1 C1 C2 165(3) . .
Zn2 O2 C1 O1 -3.6(12) 1_554 .
Zn2 O2 C1 C2 174.9(5) 1_554 .
O1 C1 C2 C3 177.5(11) . .
O2 C1 C2 C3 -1.1(11) . .
O1 C1 C2 C7 -4.3(16) . .
O2 C1 C2 C7 177.2(11) . .
C7 C2 C3 C4 4.0(15) . .
C1 C2 C3 C4 -177.7(8) . .
C2 C3 C4 C5 -0.7(16) . .
C3 C4 C5 C6 0.1(17) . .
C3 C4 C5 C8 -178.9(8) . .
C4 C5 C6 C7 -3(2) . .
C8 C5 C6 C7 175.9(13) . .
C5 C6 C7 C2 7(2) . .
C3 C2 C7 C6 -7(2) . .
C1 C2 C7 C6 174.8(12) . .
C6 C5 C8 C10 -75.4(12) . 7_557
C4 C5 C8 C10 103.6(11) . 7_557
C6 C5 C8 C9 103.5(11) . .
C4 C5 C8 C9 -77.5(12) . .
C10 C8 C9 C10 -1.6(15) 7_557 .
C5 C8 C9 C10 179.4(7) . .
C10 C8 C9 C11 -167.6(9) 7_557 .
C5 C8 C9 C11 13.4(13) . .
C8 C9 C10 C8 1.7(16) . 7_557
C11 C9 C10 C8 168.4(8) . 7_557

loop_
_platon_squeeze_void_nr
_platon_squeeze_void_average_x
_platon_squeeze_void_average_y
_platon_squeeze_void_average_z
_platon_squeeze_void_volume
_platon_squeeze_void_count_electrons
_platon_squeeze_void_content
1 0.000 0.500 -0.147 1304 365 ' '
2 0.500 0.000 0.005 1304 365 ' '
